data_4314501
loop_
_publ_author_name
'Jean-Charles Buffet'
'Jun Okuda'
'Polly L. Arnold'

_publ_contact_author_address
;
School of Chemistry
Joseph Black Building, University of Edinburgh,
West Mains Road, Edinburgh, EH9 3JJ, UK.
;
_publ_contact_author_email Polly.Arnold@ed.ac.uk
_publ_contact_author_fax '+44 131 650 6453'
_publ_contact_author_name 'Polly L Arnold'
_publ_contact_author_phone '+44 131 650 5429'
_publ_section_title
;
 Chiral Indium Alkoxide Complexes as Initiators for the Stereoselective
 Ring-Opening Polymerization of rac-Lactide
;
_journal_name_full 'Inorganic Chemistry'
_journal_page_first 419
_journal_page_last 426
_journal_paper_doi 10.1021/ic900740n
_journal_volume 49
_journal_year 2010
_chemical_formula_moiety 'C46 H100 In O8 P3'
_chemical_formula_sum 'C46 H100 In O8 P3'
_chemical_formula_weight 988.99
_chemical_name_systematic
;
 ?
;
_space_group_IT_number 78
_symmetry_cell_setting tetragonal
_symmetry_space_group_name_Hall 'P 4cw'
_symmetry_space_group_name_H-M 'P 43'
_atom_sites_solution_hydrogens geom
_atom_sites_solution_primary direct
_atom_sites_solution_secondary difmap
_audit_creation_method SHELXL-97
_cell_angle_alpha 90.00
_cell_angle_beta 90.00
_cell_angle_gamma 90.00
_cell_formula_units_Z 4
_cell_length_a 12.5537(18)
_cell_length_b 12.5537(18)
_cell_length_c 35.309(7)
_cell_measurement_reflns_used 7628
_cell_measurement_temperature 150(2)
_cell_measurement_theta_max 23.3
_cell_measurement_theta_min 2.3
_cell_volume 5564.5(16)
_computing_cell_refinement 'CrystalClear (Rigaku Inc., 2007)'
_computing_data_collection 'CrystalClear (Rigaku Inc., 2007)'
_computing_data_reduction 'CrystalClear (Rigaku Inc., 2007)'
_computing_molecular_graphics 'ORTEP (Farrugia, 1997)'
_computing_publication_material 'enCIFer (Allen et al., 2004)'
_computing_structure_refinement 'SHELXL-97 (Sheldrick, 2008)'
_computing_structure_solution 'SIR-92 (Giacovazzo, 1994)'
_diffrn_ambient_temperature 150(2)
_diffrn_measured_fraction_theta_full 0.986
_diffrn_measured_fraction_theta_max 0.986
_diffrn_measurement_device_type 'Bruker SMART APEX CCD area detector'
_diffrn_measurement_method 'omega scans'
_diffrn_radiation_monochromator graphite
_diffrn_radiation_source 'fine-focus sealed tube'
_diffrn_radiation_type MoK\a
_diffrn_radiation_wavelength 0.71073
_diffrn_reflns_av_R_equivalents 0.1550
_diffrn_reflns_av_sigmaI/netI 0.1843
_diffrn_reflns_limit_h_max 10
_diffrn_reflns_limit_h_min -15
_diffrn_reflns_limit_k_max 15
_diffrn_reflns_limit_k_min -13
_diffrn_reflns_limit_l_max 42
_diffrn_reflns_limit_l_min -39
_diffrn_reflns_number 27886
_diffrn_reflns_theta_full 25.32
_diffrn_reflns_theta_max 25.32
_diffrn_reflns_theta_min 2.29
_diffrn_standards_decay_% 0
_diffrn_standards_number 0
_exptl_absorpt_coefficient_mu 0.554
_exptl_absorpt_correction_T_max 1.0000
_exptl_absorpt_correction_T_min 0.7659
_exptl_absorpt_correction_type multi-scan
_exptl_absorpt_process_details SADABS
_exptl_crystal_colour Colorless
_exptl_crystal_density_diffrn 1.181
_exptl_crystal_density_meas 1.18
_exptl_crystal_density_method 'not measured'
_exptl_crystal_description Prism
_exptl_crystal_F_000 2136
_exptl_crystal_size_max 0.2000
_exptl_crystal_size_mid 0.1000
_exptl_crystal_size_min 0.0300
_refine_diff_density_max 1.186
_refine_diff_density_min -1.602
_refine_diff_density_rms 0.263
_refine_ls_abs_structure_details 'Flack H D (1983), Acta Cryst. A39, 876-881'
_refine_ls_abs_structure_Flack 0.96(5)
_refine_ls_extinction_method none
_refine_ls_goodness_of_fit_ref 1.008
_refine_ls_hydrogen_treatment riding
_refine_ls_matrix_type full
_refine_ls_number_parameters 495
_refine_ls_number_reflns 9546
_refine_ls_number_restraints 1
_refine_ls_restrained_S_all 1.008
_refine_ls_R_factor_all 0.1482
_refine_ls_R_factor_gt 0.0955
_refine_ls_shift/su_max 0.000
_refine_ls_shift/su_mean 0.000
_refine_ls_structure_factor_coef Fsqd
_refine_ls_weighting_details 'calc w=1/[\s^2^(Fo^2^)+(0.1761P)^2^+0.0000P] where P=(Fo^2^+2Fc^2^)/3'
_refine_ls_weighting_scheme calc
_refine_ls_wR_factor_gt 0.2389
_refine_ls_wR_factor_ref 0.3022
_reflns_number_gt 6239
_reflns_number_total 9546
_reflns_threshold_expression >2\s(I)
_cod_data_source_file ic900740n_si_001_3.cif
_cod_data_source_block mer_InL3right
_cod_depositor_comments
;
The following automatic conversions were performed:

'_symmetry_cell_setting' value 'Tetragonal' changed to 'tetragonal'
according to the built-in table from CIF Core dictionary named
'cif_core.dic' version 2.4.1 from
2010-06-29.

'_exptl_absorpt_correction_type' value 'Multi-scan'
changed to 'multi-scan' according to the built-in table from CIF Core
dictionary named 'cif_core.dic' version 2.4.1 from 2010-06-29.

Automatic conversion script
Id: cif_fix_values 1646 2011-03-28 12:23:43Z adriana 
;
_cod_original_cell_volume 5564.6(16)
_cod_database_code 4314501

loop_
_symmetry_equiv_pos_as_xyz
'x, y, z'
'-x, -y, z+1/2'
'-y, x, z+3/4'
'y, -x, z+1/4'

loop_
_atom_site_label
_atom_site_type_symbol
_atom_site_fract_x
_atom_site_fract_y
_atom_site_fract_z
_atom_site_U_iso_or_equiv
_atom_site_adp_type
_atom_site_occupancy
_atom_site_symmetry_multiplicity
_atom_site_calc_flag
_atom_site_refinement_flags
_atom_site_disorder_assembly
_atom_site_disorder_group
In In 0.86822(6) 0.47163(6) 0.16416(2) 0.0356(3) Uani 1 1 d . . .
P1 P 0.7517(2) 0.2242(2) 0.16786(9) 0.0365(7) Uani 1 1 d . . .
O1 O 0.8152(7) 0.3110(7) 0.1864(2) 0.0394(19) Uani 1 1 d . . .
C11 C 0.6242(12) 0.2079(11) 0.1932(4) 0.050(3) Uani 1 1 d . . .
C12 C 0.5653(13) 0.3130(14) 0.1909(5) 0.070(5) Uani 1 1 d . . .
H4A1 H 0.6087 0.3691 0.2025 0.105 Uiso 1 1 calc R . .
H4A2 H 0.4974 0.3072 0.2044 0.105 Uiso 1 1 calc R . .
H4A3 H 0.5517 0.3307 0.1643 0.105 Uiso 1 1 calc R . .
C14 C 0.6432(17) 0.187(2) 0.2357(5) 0.111(9) Uani 1 1 d . . .
H5A1 H 0.6897 0.2420 0.2461 0.166 Uiso 1 1 calc R . .
H5A2 H 0.6770 0.1168 0.2389 0.166 Uiso 1 1 calc R . .
H5A3 H 0.5749 0.1874 0.2491 0.166 Uiso 1 1 calc R . .
C13 C 0.5495(15) 0.1264(18) 0.1761(9) 0.123(11) Uani 1 1 d . . .
H6A1 H 0.5834 0.0561 0.1765 0.184 Uiso 1 1 calc R . .
H6A2 H 0.5335 0.1462 0.1498 0.184 Uiso 1 1 calc R . .
H6A3 H 0.4833 0.1242 0.1907 0.184 Uiso 1 1 calc R . .
C7 C 0.8307(10) 0.1018(9) 0.1672(5) 0.046(3) Uani 1 1 d . . .
C8 C 0.9353(12) 0.1285(12) 0.1465(5) 0.063(4) Uani 1 1 d . . .
H8A1 H 0.9191 0.1557 0.1211 0.094 Uiso 1 1 calc R . .
H8A2 H 0.9789 0.0640 0.1443 0.094 Uiso 1 1 calc R . .
H8A3 H 0.9744 0.1827 0.1608 0.094 Uiso 1 1 calc R . .
C9 C 0.8554(17) 0.0637(17) 0.2075(5) 0.090(7) Uani 1 1 d . . .
H9A1 H 0.8926 0.1202 0.2213 0.135 Uiso 1 1 calc R . .
H9A2 H 0.9007 0.0002 0.2063 0.135 Uiso 1 1 calc R . .
H9A3 H 0.7888 0.0462 0.2205 0.135 Uiso 1 1 calc R . .
C10 C 0.7761(15) 0.0098(14) 0.1458(6) 0.081(5) Uani 1 1 d . . .
H10A H 0.7613 0.0318 0.1197 0.121 Uiso 1 1 calc R . .
H10B H 0.7091 -0.0085 0.1585 0.121 Uiso 1 1 calc R . .
H10C H 0.8231 -0.0525 0.1456 0.121 Uiso 1 1 calc R . .
C1 C 0.7166(11) 0.2553(10) 0.1190(4) 0.045(3) Uani 1 1 d . . .
H11A H 0.7713 0.2242 0.1021 0.054 Uiso 1 1 calc R . .
H11B H 0.6479 0.2204 0.1130 0.054 Uiso 1 1 calc R . .
C2 C 0.7069(9) 0.3735(10) 0.1102(3) 0.039(3) Uani 1 1 d . . .
H12A H 0.6604 0.4068 0.1299 0.047 Uiso 1 1 calc R . .
O2 O 0.8089(7) 0.4209(7) 0.1125(2) 0.042(2) Uani 1 1 d . . .
C3 C 0.6554(10) 0.3941(10) 0.0706(4) 0.046(3) Uani 1 1 d . . .
C6 C 0.5430(12) 0.3452(15) 0.0689(5) 0.070(4) Uani 1 1 d . . .
H15A H 0.4999 0.3731 0.0898 0.105 Uiso 1 1 calc R . .
H15B H 0.5481 0.2676 0.0710 0.105 Uiso 1 1 calc R . .
H15C H 0.5095 0.3639 0.0447 0.105 Uiso 1 1 calc R . .
C4 C 0.7239(14) 0.3514(13) 0.0381(5) 0.063(4) Uani 1 1 d . . .
H16A H 0.6889 0.3669 0.0139 0.095 Uiso 1 1 calc R . .
H16B H 0.7325 0.2742 0.0408 0.095 Uiso 1 1 calc R . .
H16C H 0.7940 0.3857 0.0387 0.095 Uiso 1 1 calc R . .
C5 C 0.6482(15) 0.5194(12) 0.0662(5) 0.068(4) Uani 1 1 d . . .
H17A H 0.6047 0.5488 0.0867 0.102 Uiso 1 1 calc R . .
H17B H 0.6154 0.5368 0.0418 0.102 Uiso 1 1 calc R . .
H17C H 0.7199 0.5500 0.0673 0.102 Uiso 1 1 calc R . .
P2 P 0.9044(3) 0.5641(3) 0.25528(10) 0.0433(8) Uani 1 1 d . . .
O3 O 0.9473(7) 0.5073(7) 0.2207(2) 0.044(2) Uani 1 1 d . . .
C25 C 0.9879(13) 0.6837(14) 0.2635(5) 0.062(4) Uani 1 1 d . . .
C28 C 0.960(2) 0.7625(17) 0.2323(6) 0.101(8) Uani 1 1 d . . .
H4B1 H 0.8841 0.7814 0.2341 0.151 Uiso 1 1 calc R . .
H4B2 H 0.9736 0.7300 0.2075 0.151 Uiso 1 1 calc R . .
H4B3 H 1.0032 0.8269 0.2351 0.151 Uiso 1 1 calc R . .
C27 C 1.1019(15) 0.6604(19) 0.2607(9) 0.118(10) Uani 1 1 d . . .
H5B1 H 1.1221 0.6100 0.2806 0.177 Uiso 1 1 calc R . .
H5B2 H 1.1426 0.7265 0.2638 0.177 Uiso 1 1 calc R . .
H5B3 H 1.1173 0.6292 0.2359 0.177 Uiso 1 1 calc R . .
C26 C 0.9628(18) 0.7404(18) 0.3015(7) 0.099(7) Uani 1 1 d . . .
H6B1 H 0.8867 0.7579 0.3025 0.149 Uiso 1 1 calc R . .
H6B2 H 1.0048 0.8060 0.3033 0.149 Uiso 1 1 calc R . .
H6B3 H 0.9808 0.6932 0.3226 0.149 Uiso 1 1 calc R . .
C21 C 0.9071(14) 0.4677(14) 0.2963(4) 0.065(4) Uani 1 1 d . . .
C23 C 0.844(2) 0.3732(16) 0.2822(6) 0.105(8) Uani 1 1 d . . .
H8B1 H 0.8811 0.3399 0.2609 0.157 Uiso 1 1 calc R . .
H8B2 H 0.7731 0.3972 0.2738 0.157 Uiso 1 1 calc R . .
H8B3 H 0.8355 0.3212 0.3027 0.157 Uiso 1 1 calc R . .
C24 C 1.020(2) 0.439(3) 0.3056(6) 0.134(11) Uani 1 1 d . . .
H9B1 H 1.0548 0.4102 0.2831 0.202 Uiso 1 1 calc R . .
H9B2 H 1.0206 0.3856 0.3258 0.202 Uiso 1 1 calc R . .
H9B3 H 1.0580 0.5029 0.3141 0.202 Uiso 1 1 calc R . .
C22 C 0.8519(19) 0.510(2) 0.3296(5) 0.101(7) Uani 1 1 d . . .
H10D H 0.7777 0.5260 0.3231 0.152 Uiso 1 1 calc R . .
H10E H 0.8873 0.5755 0.3381 0.152 Uiso 1 1 calc R . .
H10F H 0.8537 0.4572 0.3500 0.152 Uiso 1 1 calc R . .
C15 C 0.7674(12) 0.6077(11) 0.2490(4) 0.053(3) Uani 1 1 d . . .
H11C H 0.7202 0.5548 0.2613 0.064 Uiso 1 1 calc R . .
H11D H 0.7582 0.6759 0.2627 0.064 Uiso 1 1 calc R . .
C16 C 0.7307(10) 0.6227(11) 0.2099(4) 0.046(3) Uani 1 1 d . . .
H12B H 0.7835 0.6701 0.1970 0.055 Uiso 1 1 calc R . .
O4 O 0.7303(7) 0.5257(7) 0.1903(2) 0.042(2) Uani 1 1 d . . .
C17 C 0.6200(13) 0.6769(11) 0.2063(4) 0.053(4) Uani 1 1 d . . .
C18 C 0.6245(14) 0.7910(14) 0.2241(7) 0.084(6) Uani 1 1 d . . .
H15D H 0.6435 0.7854 0.2510 0.126 Uiso 1 1 calc R . .
H15E H 0.5546 0.8251 0.2217 0.126 Uiso 1 1 calc R . .
H15F H 0.6781 0.8337 0.2109 0.126 Uiso 1 1 calc R . .
C20 C 0.5360(12) 0.6115(12) 0.2271(6) 0.067(5) Uani 1 1 d . . .
H16D H 0.5553 0.6060 0.2539 0.100 Uiso 1 1 calc R . .
H16E H 0.5323 0.5400 0.2160 0.100 Uiso 1 1 calc R . .
H16F H 0.4666 0.6465 0.2247 0.100 Uiso 1 1 calc R . .
C19 C 0.5919(12) 0.6856(13) 0.1638(5) 0.066(4) Uani 1 1 d . . .
H17D H 0.5221 0.7197 0.1610 0.099 Uiso 1 1 calc R . .
H17E H 0.5897 0.6143 0.1526 0.099 Uiso 1 1 calc R . .
H17F H 0.6460 0.7286 0.1509 0.099 Uiso 1 1 calc R . .
P3 P 1.1163(3) 0.4376(3) 0.12568(10) 0.0415(7) Uani 1 1 d . . .
O5 O 1.0220(6) 0.3926(7) 0.1457(3) 0.0385(19) Uani 1 1 d . . .
C39 C 1.1328(13) 0.3684(13) 0.0800(6) 0.070(5) Uani 1 1 d . . .
C40 C 1.0358(12) 0.412(2) 0.0537(5) 0.085(7) Uani 1 1 d . . .
H4C1 H 0.9675 0.3935 0.0653 0.128 Uiso 1 1 calc R . .
H4C2 H 1.0405 0.3800 0.0285 0.128 Uiso 1 1 calc R . .
H4C3 H 1.0410 0.4899 0.0514 0.128 Uiso 1 1 calc R . .
C41 C 1.119(2) 0.2487(15) 0.0821(7) 0.104(8) Uani 1 1 d . . .
H5C1 H 1.0552 0.2318 0.0969 0.156 Uiso 1 1 calc R . .
H5C2 H 1.1816 0.2168 0.0942 0.156 Uiso 1 1 calc R . .
H5C3 H 1.1113 0.2199 0.0564 0.156 Uiso 1 1 calc R . .
C42 C 1.2333(13) 0.4013(15) 0.0588(5) 0.072(5) Uani 1 1 d . . .
H6C1 H 1.2399 0.4791 0.0591 0.108 Uiso 1 1 calc R . .
H6C2 H 1.2289 0.3765 0.0325 0.108 Uiso 1 1 calc R . .
H6C3 H 1.2957 0.3695 0.0710 0.108 Uiso 1 1 calc R . .
C35 C 1.2361(11) 0.4219(12) 0.1559(5) 0.061(4) Uani 1 1 d . . .
C36 C 1.1984(17) 0.462(2) 0.1951(6) 0.107(8) Uani 1 1 d . . .
H8C1 H 1.1790 0.5377 0.1933 0.161 Uiso 1 1 calc R . .
H8C2 H 1.2561 0.4538 0.2136 0.161 Uiso 1 1 calc R . .
H8C3 H 1.1364 0.4210 0.2033 0.161 Uiso 1 1 calc R . .
C37 C 1.2668(15) 0.3028(15) 0.1595(10) 0.129(12) Uani 1 1 d . . .
H9C1 H 1.2043 0.2617 0.1675 0.194 Uiso 1 1 calc R . .
H9C2 H 1.3235 0.2949 0.1784 0.194 Uiso 1 1 calc R . .
H9C3 H 1.2919 0.2764 0.1350 0.194 Uiso 1 1 calc R . .
C38 C 1.3319(13) 0.4897(15) 0.1426(6) 0.078(5) Uani 1 1 d . . .
H10G H 1.3099 0.5643 0.1402 0.116 Uiso 1 1 calc R . .
H10H H 1.3566 0.4636 0.1180 0.116 Uiso 1 1 calc R . .
H10I H 1.3897 0.4841 0.1611 0.116 Uiso 1 1 calc R . .
C29 C 1.1040(10) 0.5776(11) 0.1165(5) 0.051(4) Uani 1 1 d . . .
H11E H 1.1386 0.6170 0.1374 0.061 Uiso 1 1 calc R . .
H11F H 1.1437 0.5944 0.0930 0.061 Uiso 1 1 calc R . .
C30 C 0.9874(8) 0.6197(8) 0.1121(4) 0.032(3) Uani 1 1 d . . .
H12C H 0.9487 0.5714 0.0943 0.038 Uiso 1 1 calc R . .
O6 O 0.9389(7) 0.6134(6) 0.1469(2) 0.0362(18) Uani 1 1 d . . .
C31 C 0.9834(12) 0.7306(11) 0.0962(3) 0.045(3) Uani 1 1 d . . .
C34 C 1.0333(13) 0.7388(12) 0.0562(4) 0.059(4) Uani 1 1 d . . .
H15G H 1.0296 0.8127 0.0474 0.089 Uiso 1 1 calc R . .
H15H H 0.9940 0.6927 0.0387 0.089 Uiso 1 1 calc R . .
H15I H 1.1080 0.7160 0.0572 0.089 Uiso 1 1 calc R . .
C33 C 1.0380(13) 0.8118(11) 0.1223(4) 0.055(4) Uani 1 1 d . . .
H16G H 1.0327 0.8831 0.1111 0.082 Uiso 1 1 calc R . .
H16H H 1.1131 0.7927 0.1254 0.082 Uiso 1 1 calc R . .
H16I H 1.0028 0.8116 0.1471 0.082 Uiso 1 1 calc R . .
C32 C 0.8667(11) 0.7637(11) 0.0918(5) 0.057(4) Uani 1 1 d . . .
H17G H 0.8632 0.8369 0.0823 0.085 Uiso 1 1 calc R . .
H17H H 0.8311 0.7598 0.1165 0.085 Uiso 1 1 calc R . .
H17I H 0.8312 0.7157 0.0740 0.085 Uiso 1 1 calc R . .
O1S O 0.1050(10) 0.0151(10) 0.2556(4) 0.079(3) Uiso 1 1 d . . .
C2S C 0.1658(16) 0.0676(16) 0.2292(6) 0.081(5) Uiso 1 1 d . . .
H2S1 H 0.2298 0.0980 0.2416 0.097 Uiso 1 1 calc R . .
H2S2 H 0.1243 0.1269 0.2181 0.097 Uiso 1 1 calc R . .
C3S C 0.1988(19) -0.0073(18) 0.1989(6) 0.092(6) Uiso 1 1 d . . .
H3S1 H 0.1354 -0.0438 0.1884 0.110 Uiso 1 1 calc R . .
H3S2 H 0.2340 0.0323 0.1782 0.110 Uiso 1 1 calc R . .
C4S C 0.071(2) 0.083(2) 0.2857(9) 0.127(9) Uiso 1 1 d . . .
H4S1 H 0.1327 0.1208 0.2961 0.190 Uiso 1 1 calc R . .
H4S2 H 0.0381 0.0397 0.3057 0.190 Uiso 1 1 calc R . .
H4S3 H 0.0191 0.1344 0.2761 0.190 Uiso 1 1 calc R . .
O2S O 0.2703(15) -0.0838(15) 0.2144(6) 0.121(5) Uiso 1 1 d . . .
C7S C 0.309(3) -0.163(3) 0.1864(12) 0.171(14) Uiso 1 1 d . . .
H7S1 H 0.2490 -0.2063 0.1775 0.256 Uiso 1 1 calc R . .
H7S2 H 0.3621 -0.2093 0.1984 0.256 Uiso 1 1 calc R . .
H7S3 H 0.3414 -0.1260 0.1649 0.256 Uiso 1 1 calc R . .

loop_
_atom_site_aniso_label
_atom_site_aniso_U_11
_atom_site_aniso_U_22
_atom_site_aniso_U_33
_atom_site_aniso_U_23
_atom_site_aniso_U_13
_atom_site_aniso_U_12
In 0.0339(5) 0.0345(5) 0.0384(4) -0.0018(4) 0.0004(4) -0.0001(3)
P1 0.0340(15) 0.0320(15) 0.0436(17) 0.0028(14) 0.0010(14) 0.0030(11)
O1 0.046(5) 0.040(5) 0.032(4) -0.002(4) -0.006(4) -0.003(4)
C11 0.064(9) 0.041(7) 0.046(7) 0.004(6) 0.016(7) -0.004(6)
C12 0.062(10) 0.070(11) 0.079(11) 0.020(9) 0.026(9) 0.013(8)
C14 0.086(14) 0.19(3) 0.058(10) 0.054(13) 0.020(10) 0.056(15)
C13 0.048(10) 0.116(17) 0.20(3) -0.065(18) 0.048(14) -0.030(10)
C7 0.044(7) 0.029(6) 0.066(8) 0.002(7) -0.002(7) 0.004(5)
C8 0.045(8) 0.048(9) 0.096(12) 0.011(8) 0.019(8) -0.005(6)
C9 0.109(15) 0.113(16) 0.047(9) 0.029(9) 0.024(9) 0.072(13)
C10 0.074(11) 0.058(10) 0.110(15) -0.033(10) -0.008(10) 0.001(9)
C1 0.047(8) 0.037(7) 0.052(7) -0.008(6) -0.011(6) 0.005(5)
C2 0.035(7) 0.046(7) 0.035(6) -0.002(5) 0.006(5) 0.000(5)
O2 0.036(5) 0.048(5) 0.041(4) -0.002(4) -0.004(4) -0.012(4)
C3 0.041(7) 0.039(7) 0.057(8) 0.001(6) -0.017(6) 0.009(5)
C6 0.045(9) 0.099(13) 0.067(10) 0.004(9) -0.005(8) -0.009(8)
C4 0.073(11) 0.057(9) 0.059(9) -0.010(7) -0.001(8) -0.004(8)
C5 0.089(12) 0.062(10) 0.054(9) -0.002(8) -0.014(8) 0.015(9)
P2 0.0394(18) 0.0465(19) 0.0441(17) -0.0019(15) -0.0029(14) 0.0036(14)
O3 0.043(5) 0.048(5) 0.041(5) 0.000(4) -0.010(4) -0.002(4)
C25 0.054(10) 0.066(10) 0.065(10) -0.025(8) -0.003(7) -0.002(7)
C28 0.128(19) 0.081(14) 0.094(15) 0.005(12) -0.014(13) -0.068(13)
C27 0.052(11) 0.104(16) 0.20(3) -0.062(18) 0.010(14) -0.022(11)
C26 0.094(15) 0.095(15) 0.108(16) -0.064(13) 0.006(12) 0.004(11)
C21 0.064(10) 0.083(13) 0.048(8) 0.020(8) 0.008(8) 0.012(9)
C23 0.16(2) 0.071(13) 0.080(13) 0.028(11) 0.036(15) -0.016(14)
C24 0.14(2) 0.19(3) 0.073(14) 0.069(17) 0.023(14) 0.07(2)
C22 0.120(17) 0.15(2) 0.038(9) 0.009(11) 0.012(10) 0.011(15)
C15 0.068(9) 0.038(7) 0.054(8) 0.004(6) -0.001(7) 0.010(6)
C16 0.033(7) 0.053(8) 0.052(7) -0.025(6) -0.006(6) 0.005(6)
O4 0.035(5) 0.045(5) 0.047(5) -0.004(4) -0.001(4) -0.002(4)
C17 0.070(10) 0.038(7) 0.049(8) -0.008(6) -0.006(7) 0.022(6)
C18 0.056(10) 0.057(10) 0.139(18) -0.015(11) -0.024(11) 0.001(8)
C20 0.044(8) 0.049(9) 0.108(14) -0.021(9) 0.013(8) -0.006(7)
C19 0.057(9) 0.081(10) 0.060(9) 0.001(9) -0.003(8) 0.030(7)
P3 0.0326(17) 0.0384(18) 0.0536(18) 0.0008(15) 0.0013(14) 0.0050(13)
O5 0.036(5) 0.034(4) 0.045(5) -0.002(4) 0.009(4) 0.007(3)
C39 0.051(9) 0.051(9) 0.109(14) -0.013(9) 0.029(9) -0.002(7)
C40 0.045(9) 0.146(18) 0.065(11) -0.071(12) -0.022(8) 0.031(10)
C41 0.130(19) 0.067(12) 0.114(17) -0.033(12) 0.065(15) -0.031(12)
C42 0.061(10) 0.078(11) 0.077(11) -0.003(9) 0.037(9) -0.012(8)
C35 0.037(7) 0.059(9) 0.085(12) 0.016(8) -0.021(7) 0.009(6)
C36 0.074(13) 0.19(3) 0.062(11) -0.022(14) -0.019(10) 0.039(14)
C37 0.062(12) 0.078(13) 0.25(4) 0.057(18) -0.064(17) 0.004(10)
C38 0.051(10) 0.076(12) 0.106(14) -0.023(10) 0.010(9) -0.007(8)
C29 0.034(7) 0.040(7) 0.078(10) 0.019(7) -0.002(6) -0.006(6)
C30 0.021(5) 0.023(6) 0.051(7) -0.006(5) -0.002(5) 0.004(4)
O6 0.040(5) 0.041(5) 0.027(4) 0.002(3) 0.004(3) 0.004(4)
C31 0.058(8) 0.047(8) 0.030(6) -0.003(5) -0.007(6) 0.001(6)
C34 0.060(9) 0.060(9) 0.059(9) 0.005(7) -0.012(7) 0.005(7)
C33 0.074(10) 0.050(8) 0.041(7) 0.003(6) -0.003(7) -0.022(7)
C32 0.043(8) 0.038(7) 0.088(11) -0.003(7) -0.001(7) 0.004(6)

loop_
_atom_type_symbol
_atom_type_description
_atom_type_scat_dispersion_real
_atom_type_scat_dispersion_imag
_atom_type_scat_source
C C 0.0033 0.0016 'International Tables Vol C Tables 4.2.6.8 and 6.1.1.4'
H H 0.0000 0.0000 'International Tables Vol C Tables 4.2.6.8 and 6.1.1.4'
In In -0.7276 1.3100 'International Tables Vol C Tables 4.2.6.8 and 6.1.1.4'
O O 0.0106 0.0060 'International Tables Vol C Tables 4.2.6.8 and 6.1.1.4'
P P 0.1023 0.0942 'International Tables Vol C Tables 4.2.6.8 and 6.1.1.4'

loop_
_geom_angle_atom_site_label_1
_geom_angle_atom_site_label_2
_geom_angle_atom_site_label_3
_geom_angle
_geom_angle_site_symmetry_1
_geom_angle_site_symmetry_3
_geom_angle_publ_flag
O4 In O2 101.0(3) . . ?
O4 In O6 101.9(3) . . ?
O2 In O6 99.1(3) . . ?
O4 In O1 83.8(3) . . ?
O2 In O1 85.7(3) . . ?
O6 In O1 171.6(3) . . ?
O4 In O5 169.0(3) . . ?
O2 In O5 85.3(3) . . ?
O6 In O5 85.8(3) . . ?
O1 In O5 87.7(3) . . ?
O4 In O3 84.9(3) . . ?
O2 In O3 172.3(3) . . ?
O6 In O3 84.5(3) . . ?
O1 In O3 90.0(3) . . ?
O5 In O3 88.1(3) . . ?
O1 P1 C1 112.7(6) . . ?
O1 P1 C7 109.1(6) . . ?
C1 P1 C7 107.4(7) . . ?
O1 P1 C11 109.3(6) . . ?
C1 P1 C11 105.8(7) . . ?
C7 P1 C11 112.6(6) . . ?
P1 O1 In 130.7(5) . . ?
C12 C11 C13 105.4(15) . . ?
C12 C11 C14 106.2(14) . . ?
C13 C11 C14 111.5(18) . . ?
C12 C11 P1 107.5(9) . . ?
C13 C11 P1 114.8(12) . . ?
C14 C11 P1 110.9(12) . . ?
C11 C12 H4A1 109.5 . . ?
C11 C12 H4A2 109.5 . . ?
H4A1 C12 H4A2 109.5 . . ?
C11 C12 H4A3 109.5 . . ?
H4A1 C12 H4A3 109.5 . . ?
H4A2 C12 H4A3 109.5 . . ?
C11 C14 H5A1 109.5 . . ?
C11 C14 H5A2 109.5 . . ?
H5A1 C14 H5A2 109.5 . . ?
C11 C14 H5A3 109.5 . . ?
H5A1 C14 H5A3 109.5 . . ?
H5A2 C14 H5A3 109.5 . . ?
C11 C13 H6A1 109.5 . . ?
C11 C13 H6A2 109.5 . . ?
H6A1 C13 H6A2 109.5 . . ?
C11 C13 H6A3 109.5 . . ?
H6A1 C13 H6A3 109.5 . . ?
H6A2 C13 H6A3 109.5 . . ?
C8 C7 C9 109.7(13) . . ?
C8 C7 C10 108.0(14) . . ?
C9 C7 C10 108.1(15) . . ?
C8 C7 P1 106.6(9) . . ?
C9 C7 P1 111.1(11) . . ?
C10 C7 P1 113.2(10) . . ?
C7 C8 H8A1 109.5 . . ?
C7 C8 H8A2 109.5 . . ?
H8A1 C8 H8A2 109.5 . . ?
C7 C8 H8A3 109.5 . . ?
H8A1 C8 H8A3 109.5 . . ?
H8A2 C8 H8A3 109.5 . . ?
C7 C9 H9A1 109.5 . . ?
C7 C9 H9A2 109.5 . . ?
H9A1 C9 H9A2 109.5 . . ?
C7 C9 H9A3 109.5 . . ?
H9A1 C9 H9A3 109.5 . . ?
H9A2 C9 H9A3 109.5 . . ?
C7 C10 H10A 109.5 . . ?
C7 C10 H10B 109.5 . . ?
H10A C10 H10B 109.5 . . ?
C7 C10 H10C 109.5 . . ?
H10A C10 H10C 109.5 . . ?
H10B C10 H10C 109.5 . . ?
C2 C1 P1 114.9(9) . . ?
C2 C1 H11A 108.5 . . ?
P1 C1 H11A 108.5 . . ?
C2 C1 H11B 108.5 . . ?
P1 C1 H11B 108.5 . . ?
H11A C1 H11B 107.5 . . ?
O2 C2 C1 109.0(10) . . ?
O2 C2 C3 110.9(10) . . ?
C1 C2 C3 112.2(10) . . ?
O2 C2 H12A 108.2 . . ?
C1 C2 H12A 108.2 . . ?
C3 C2 H12A 108.2 . . ?
C2 O2 In 120.4(7) . . ?
C4 C3 C6 110.1(12) . . ?
C4 C3 C2 112.4(11) . . ?
C6 C3 C2 110.5(12) . . ?
C4 C3 C5 107.8(13) . . ?
C6 C3 C5 109.8(12) . . ?
C2 C3 C5 106.1(11) . . ?
C3 C6 H15A 109.5 . . ?
C3 C6 H15B 109.5 . . ?
H15A C6 H15B 109.5 . . ?
C3 C6 H15C 109.5 . . ?
H15A C6 H15C 109.5 . . ?
H15B C6 H15C 109.5 . . ?
C3 C4 H16A 109.5 . . ?
C3 C4 H16B 109.5 . . ?
H16A C4 H16B 109.5 . . ?
C3 C4 H16C 109.5 . . ?
H16A C4 H16C 109.5 . . ?
H16B C4 H16C 109.5 . . ?
C3 C5 H17A 109.5 . . ?
C3 C5 H17B 109.5 . . ?
H17A C5 H17B 109.5 . . ?
C3 C5 H17C 109.5 . . ?
H17A C5 H17C 109.5 . . ?
H17B C5 H17C 109.5 . . ?
O3 P2 C15 112.3(6) . . ?
O3 P2 C25 107.9(6) . . ?
C15 P2 C25 108.1(7) . . ?
O3 P2 C21 108.1(7) . . ?
C15 P2 C21 107.6(7) . . ?
C25 P2 C21 112.9(8) . . ?
P2 O3 In 130.3(5) . . ?
C27 C25 C28 108.0(19) . . ?
C27 C25 C26 110.4(17) . . ?
C28 C25 C26 106.2(17) . . ?
C27 C25 P2 112.4(13) . . ?
C28 C25 P2 106.3(11) . . ?
C26 C25 P2 113.1(13) . . ?
C25 C28 H4B1 109.5 . . ?
C25 C28 H4B2 109.5 . . ?
H4B1 C28 H4B2 109.5 . . ?
C25 C28 H4B3 109.5 . . ?
H4B1 C28 H4B3 109.5 . . ?
H4B2 C28 H4B3 109.5 . . ?
C25 C27 H5B1 109.5 . . ?
C25 C27 H5B2 109.5 . . ?
H5B1 C27 H5B2 109.5 . . ?
C25 C27 H5B3 109.5 . . ?
H5B1 C27 H5B3 109.5 . . ?
H5B2 C27 H5B3 109.5 . . ?
C25 C26 H6B1 109.5 . . ?
C25 C26 H6B2 109.5 . . ?
H6B1 C26 H6B2 109.5 . . ?
C25 C26 H6B3 109.5 . . ?
H6B1 C26 H6B3 109.5 . . ?
H6B2 C26 H6B3 109.5 . . ?
C22 C21 C23 107.4(17) . . ?
C22 C21 C24 110.9(18) . . ?
C23 C21 C24 112(2) . . ?
C22 C21 P2 112.0(14) . . ?
C23 C21 P2 103.9(12) . . ?
C24 C21 P2 109.8(13) . . ?
C21 C23 H8B1 109.5 . . ?
C21 C23 H8B2 109.5 . . ?
H8B1 C23 H8B2 109.5 . . ?
C21 C23 H8B3 109.5 . . ?
H8B1 C23 H8B3 109.5 . . ?
H8B2 C23 H8B3 109.5 . . ?
C21 C24 H9B1 109.5 . . ?
C21 C24 H9B2 109.5 . . ?
H9B1 C24 H9B2 109.5 . . ?
C21 C24 H9B3 109.5 . . ?
H9B1 C24 H9B3 109.5 . . ?
H9B2 C24 H9B3 109.5 . . ?
C21 C22 H10D 109.5 . . ?
C21 C22 H10E 109.5 . . ?
H10D C22 H10E 109.5 . . ?
C21 C22 H10F 109.5 . . ?
H10D C22 H10F 109.5 . . ?
H10E C22 H10F 109.5 . . ?
C16 C15 P2 116.7(11) . . ?
C16 C15 H11C 108.1 . . ?
P2 C15 H11C 108.1 . . ?
C16 C15 H11D 108.1 . . ?
P2 C15 H11D 108.1 . . ?
H11C C15 H11D 107.3 . . ?
O4 C16 C15 110.8(12) . . ?
O4 C16 C17 109.7(10) . . ?
C15 C16 C17 114.4(11) . . ?
O4 C16 H12B 107.2 . . ?
C15 C16 H12B 107.2 . . ?
C17 C16 H12B 107.2 . . ?
C16 O4 In 120.0(7) . . ?
C20 C17 C19 110.4(14) . . ?
C20 C17 C18 108.8(13) . . ?
C19 C17 C18 109.5(14) . . ?
C20 C17 C16 110.1(12) . . ?
C19 C17 C16 108.4(11) . . ?
C18 C17 C16 109.6(12) . . ?
C17 C18 H15D 109.5 . . ?
C17 C18 H15E 109.5 . . ?
H15D C18 H15E 109.5 . . ?
C17 C18 H15F 109.5 . . ?
H15D C18 H15F 109.5 . . ?
H15E C18 H15F 109.5 . . ?
C17 C20 H16D 109.5 . . ?
C17 C20 H16E 109.5 . . ?
H16D C20 H16E 109.5 . . ?
C17 C20 H16F 109.5 . . ?
H16D C20 H16F 109.5 . . ?
H16E C20 H16F 109.5 . . ?
C17 C19 H17D 109.5 . . ?
C17 C19 H17E 109.5 . . ?
H17D C19 H17E 109.5 . . ?
C17 C19 H17F 109.5 . . ?
H17D C19 H17F 109.5 . . ?
H17E C19 H17F 109.5 . . ?
O5 P3 C29 112.9(6) . . ?
O5 P3 C39 109.0(6) . . ?
C29 P3 C39 108.3(8) . . ?
O5 P3 C35 109.4(6) . . ?
C29 P3 C35 106.1(7) . . ?
C39 P3 C35 111.3(8) . . ?
P3 O5 In 130.4(5) . . ?
C41 C39 C42 112.8(14) . . ?
C41 C39 C40 106.1(18) . . ?
C42 C39 C40 104.2(16) . . ?
C41 C39 P3 114.4(14) . . ?
C42 C39 P3 113.3(12) . . ?
C40 C39 P3 104.8(10) . . ?
C39 C40 H4C1 109.5 . . ?
C39 C40 H4C2 109.5 . . ?
H4C1 C40 H4C2 109.5 . . ?
C39 C40 H4C3 109.5 . . ?
H4C1 C40 H4C3 109.5 . . ?
H4C2 C40 H4C3 109.5 . . ?
C39 C41 H5C1 109.5 . . ?
C39 C41 H5C2 109.5 . . ?
H5C1 C41 H5C2 109.5 . . ?
C39 C41 H5C3 109.5 . . ?
H5C1 C41 H5C3 109.5 . . ?
H5C2 C41 H5C3 109.5 . . ?
C39 C42 H6C1 109.5 . . ?
C39 C42 H6C2 109.5 . . ?
H6C1 C42 H6C2 109.5 . . ?
C39 C42 H6C3 109.5 . . ?
H6C1 C42 H6C3 109.5 . . ?
H6C2 C42 H6C3 109.5 . . ?
C38 C35 C36 109.3(15) . . ?
C38 C35 C37 111.3(14) . . ?
C36 C35 C37 108.6(19) . . ?
C38 C35 P3 113.3(12) . . ?
C36 C35 P3 103.4(10) . . ?
C37 C35 P3 110.5(12) . . ?
C35 C36 H8C1 109.5 . . ?
C35 C36 H8C2 109.5 . . ?
H8C1 C36 H8C2 109.5 . . ?
C35 C36 H8C3 109.5 . . ?
H8C1 C36 H8C3 109.5 . . ?
H8C2 C36 H8C3 109.5 . . ?
C35 C37 H9C1 109.5 . . ?
C35 C37 H9C2 109.5 . . ?
H9C1 C37 H9C2 109.5 . . ?
C35 C37 H9C3 109.5 . . ?
H9C1 C37 H9C3 109.5 . . ?
H9C2 C37 H9C3 109.5 . . ?
C35 C38 H10G 109.5 . . ?
C35 C38 H10H 109.5 . . ?
H10G C38 H10H 109.5 . . ?
C35 C38 H10I 109.5 . . ?
H10G C38 H10I 109.5 . . ?
H10H C38 H10I 109.5 . . ?
C30 C29 P3 115.4(8) . . ?
C30 C29 H11E 108.4 . . ?
P3 C29 H11E 108.4 . . ?
C30 C29 H11F 108.4 . . ?
P3 C29 H11F 108.4 . . ?
H11E C29 H11F 107.5 . . ?
O6 C30 C31 111.9(9) . . ?
O6 C30 C29 107.9(11) . . ?
C31 C30 C29 112.4(10) . . ?
O6 C30 H12C 108.2 . . ?
C31 C30 H12C 108.2 . . ?
C29 C30 H12C 108.2 . . ?
C30 O6 In 120.1(7) . . ?
C30 C31 C32 108.8(11) . . ?
C30 C31 C34 112.8(11) . . ?
C32 C31 C34 106.1(12) . . ?
C30 C31 C33 112.1(11) . . ?
C32 C31 C33 107.9(12) . . ?
C34 C31 C33 108.9(12) . . ?
C31 C34 H15G 109.5 . . ?
C31 C34 H15H 109.5 . . ?
H15G C34 H15H 109.5 . . ?
C31 C34 H15I 109.5 . . ?
H15G C34 H15I 109.5 . . ?
H15H C34 H15I 109.5 . . ?
C31 C33 H16G 109.5 . . ?
C31 C33 H16H 109.5 . . ?
H16G C33 H16H 109.5 . . ?
C31 C33 H16I 109.5 . . ?
H16G C33 H16I 109.5 . . ?
H16H C33 H16I 109.5 . . ?
C31 C32 H17G 109.5 . . ?
C31 C32 H17H 109.5 . . ?
H17G C32 H17H 109.5 . . ?
C31 C32 H17I 109.5 . . ?
H17G C32 H17I 109.5 . . ?
H17H C32 H17I 109.5 . . ?
C2S O1S C4S 112.7(17) . . ?
O1S C2S C3S 109.8(17) . . ?
O1S C2S H2S1 109.7 . . ?
C3S C2S H2S1 109.7 . . ?
O1S C2S H2S2 109.7 . . ?
C3S C2S H2S2 109.7 . . ?
H2S1 C2S H2S2 108.2 . . ?
O2S C3S C2S 109.1(19) . . ?
O2S C3S H3S1 109.9 . . ?
C2S C3S H3S1 109.9 . . ?
O2S C3S H3S2 109.9 . . ?
C2S C3S H3S2 109.9 . . ?
H3S1 C3S H3S2 108.3 . . ?
O1S C4S H4S1 109.5 . . ?
O1S C4S H4S2 109.5 . . ?
H4S1 C4S H4S2 109.5 . . ?
O1S C4S H4S3 109.5 . . ?
H4S1 C4S H4S3 109.5 . . ?
H4S2 C4S H4S3 109.5 . . ?
C3S O2S C7S 114(2) . . ?
O2S C7S H7S1 109.5 . . ?
O2S C7S H7S2 109.5 . . ?
H7S1 C7S H7S2 109.5 . . ?
O2S C7S H7S3 109.5 . . ?
H7S1 C7S H7S3 109.5 . . ?
H7S2 C7S H7S3 109.5 . . ?

loop_
_geom_bond_atom_site_label_1
_geom_bond_atom_site_label_2
_geom_bond_distance
_geom_bond_site_symmetry_2
_geom_bond_publ_flag
In O4 2.075(9) . ?
In O2 2.072(8) . ?
In O6 2.081(9) . ?
In O1 2.264(8) . ?
In O5 2.267(8) . ?
In O3 2.273(8) . ?
P1 O1 1.500(9) . ?
P1 C1 1.824(14) . ?
P1 C7 1.829(12) . ?
P1 C11 1.845(14) . ?
C11 C12 1.51(2) . ?
C11 C13 1.51(2) . ?
C11 C14 1.54(2) . ?
C12 H4A1 0.9800 . ?
C12 H4A2 0.9800 . ?
C12 H4A3 0.9800 . ?
C14 H5A1 0.9800 . ?
C14 H5A2 0.9800 . ?
C14 H5A3 0.9800 . ?
C13 H6A1 0.9800 . ?
C13 H6A2 0.9800 . ?
C13 H6A3 0.9800 . ?
C7 C8 1.539(19) . ?
C7 C9 1.53(2) . ?
C7 C10 1.54(2) . ?
C8 H8A1 0.9800 . ?
C8 H8A2 0.9800 . ?
C8 H8A3 0.9800 . ?
C9 H9A1 0.9800 . ?
C9 H9A2 0.9800 . ?
C9 H9A3 0.9800 . ?
C10 H10A 0.9800 . ?
C10 H10B 0.9800 . ?
C10 H10C 0.9800 . ?
C1 C2 1.521(18) . ?
C1 H11A 0.9900 . ?
C1 H11B 0.9900 . ?
C2 O2 1.414(14) . ?
C2 C3 1.559(17) . ?
C2 H12A 1.0000 . ?
C3 C4 1.53(2) . ?
C3 C6 1.54(2) . ?
C3 C5 1.58(2) . ?
C6 H15A 0.9800 . ?
C6 H15B 0.9800 . ?
C6 H15C 0.9800 . ?
C4 H16A 0.9800 . ?
C4 H16B 0.9800 . ?
C4 H16C 0.9800 . ?
C5 H17A 0.9800 . ?
C5 H17B 0.9800 . ?
C5 H17C 0.9800 . ?
P2 O3 1.514(10) . ?
P2 C15 1.819(15) . ?
P2 C25 1.853(17) . ?
P2 C21 1.888(15) . ?
C25 C27 1.46(3) . ?
C25 C28 1.52(3) . ?
C25 C26 1.55(2) . ?
C28 H4B1 0.9800 . ?
C28 H4B2 0.9800 . ?
C28 H4B3 0.9800 . ?
C27 H5B1 0.9800 . ?
C27 H5B2 0.9800 . ?
C27 H5B3 0.9800 . ?
C26 H6B1 0.9800 . ?
C26 H6B2 0.9800 . ?
C26 H6B3 0.9800 . ?
C21 C22 1.47(3) . ?
C21 C23 1.51(3) . ?
C21 C24 1.50(3) . ?
C23 H8B1 0.9800 . ?
C23 H8B2 0.9800 . ?
C23 H8B3 0.9800 . ?
C24 H9B1 0.9800 . ?
C24 H9B2 0.9800 . ?
C24 H9B3 0.9800 . ?
C22 H10D 0.9800 . ?
C22 H10E 0.9800 . ?
C22 H10F 0.9800 . ?
C15 C16 1.47(2) . ?
C15 H11C 0.9900 . ?
C15 H11D 0.9900 . ?
C16 O4 1.401(15) . ?
C16 C17 1.553(19) . ?
C16 H12B 1.0000 . ?
C17 C20 1.52(2) . ?
C17 C19 1.54(2) . ?
C17 C18 1.57(2) . ?
C18 H15D 0.9800 . ?
C18 H15E 0.9800 . ?
C18 H15F 0.9800 . ?
C20 H16D 0.9800 . ?
C20 H16E 0.9800 . ?
C20 H16F 0.9800 . ?
C19 H17D 0.9800 . ?
C19 H17E 0.9800 . ?
C19 H17F 0.9800 . ?
P3 O5 1.490(9) . ?
P3 C29 1.795(13) . ?
P3 C39 1.842(19) . ?
P3 C35 1.855(13) . ?
C39 C41 1.51(2) . ?
C39 C42 1.52(2) . ?
C39 C40 1.63(3) . ?
C40 H4C1 0.9800 . ?
C40 H4C2 0.9800 . ?
C40 H4C3 0.9800 . ?
C41 H5C1 0.9800 . ?
C41 H5C2 0.9800 . ?
C41 H5C3 0.9800 . ?
C42 H6C1 0.9800 . ?
C42 H6C2 0.9800 . ?
C42 H6C3 0.9800 . ?
C35 C38 1.55(2) . ?
C35 C36 1.55(3) . ?
C35 C37 1.55(2) . ?
C36 H8C1 0.9800 . ?
C36 H8C2 0.9800 . ?
C36 H8C3 0.9800 . ?
C37 H9C1 0.9800 . ?
C37 H9C2 0.9800 . ?
C37 H9C3 0.9800 . ?
C38 H10G 0.9800 . ?
C38 H10H 0.9800 . ?
C38 H10I 0.9800 . ?
C29 C30 1.564(17) . ?
C29 H11E 0.9900 . ?
C29 H11F 0.9900 . ?
C30 O6 1.373(15) . ?
C30 C31 1.501(18) . ?
C30 H12C 1.0000 . ?
C31 C32 1.530(19) . ?
C31 C34 1.55(2) . ?
C31 C33 1.536(18) . ?
C34 H15G 0.9800 . ?
C34 H15H 0.9800 . ?
C34 H15I 0.9800 . ?
C33 H16G 0.9800 . ?
C33 H16H 0.9800 . ?
C33 H16I 0.9800 . ?
C32 H17G 0.9800 . ?
C32 H17H 0.9800 . ?
C32 H17I 0.9800 . ?
O1S C2S 1.37(2) . ?
O1S C4S 1.43(3) . ?
C2S C3S 1.48(3) . ?
C2S H2S1 0.9900 . ?
C2S H2S2 0.9900 . ?
C3S O2S 1.42(3) . ?
C3S H3S1 0.9900 . ?
C3S H3S2 0.9900 . ?
C4S H4S1 0.9800 . ?
C4S H4S2 0.9800 . ?
C4S H4S3 0.9800 . ?
O2S C7S 1.48(4) . ?
C7S H7S1 0.9800 . ?
C7S H7S2 0.9800 . ?
C7S H7S3 0.9800 . ?

loop_
_geom_torsion_atom_site_label_1
_geom_torsion_atom_site_label_2
_geom_torsion_atom_site_label_3
_geom_torsion_atom_site_label_4
_geom_torsion
_geom_torsion_site_symmetry_1
_geom_torsion_site_symmetry_2
_geom_torsion_site_symmetry_3
_geom_torsion_site_symmetry_4
_geom_torsion_publ_flag
C1 P1 O1 In 2.0(9) . . . . ?
C7 P1 O1 In 121.2(7) . . . . ?
C11 P1 O1 In -115.3(7) . . . . ?
O4 In O1 P1 94.4(7) . . . . ?
O2 In O1 P1 -7.2(7) . . . . ?
O6 In O1 P1 -132.4(19) . . . . ?
O5 In O1 P1 -92.7(7) . . . . ?
O3 In O1 P1 179.2(7) . . . . ?
O1 P1 C11 C12 60.0(12) . . . . ?
C1 P1 C11 C12 -61.6(12) . . . . ?
C7 P1 C11 C12 -178.6(11) . . . . ?
O1 P1 C11 C13 176.9(14) . . . . ?
C1 P1 C11 C13 55.3(16) . . . . ?
C7 P1 C11 C13 -61.7(17) . . . . ?
O1 P1 C11 C14 -55.6(15) . . . . ?
C1 P1 C11 C14 -177.2(14) . . . . ?
C7 P1 C11 C14 65.8(15) . . . . ?
O1 P1 C7 C8 -56.7(12) . . . . ?
C1 P1 C7 C8 65.7(12) . . . . ?
C11 P1 C7 C8 -178.2(10) . . . . ?
O1 P1 C7 C9 62.8(13) . . . . ?
C1 P1 C7 C9 -174.8(12) . . . . ?
C11 P1 C7 C9 -58.7(14) . . . . ?
O1 P1 C7 C10 -175.3(12) . . . . ?
C1 P1 C7 C10 -52.9(14) . . . . ?
C11 P1 C7 C10 63.1(14) . . . . ?
O1 P1 C1 C2 -27.9(12) . . . . ?
C7 P1 C1 C2 -148.1(9) . . . . ?
C11 P1 C1 C2 91.5(10) . . . . ?
P1 C1 C2 O2 68.1(12) . . . . ?
P1 C1 C2 C3 -168.7(9) . . . . ?
C1 C2 O2 In -84.8(11) . . . . ?
C3 C2 O2 In 151.2(8) . . . . ?
O4 In O2 C2 -35.5(9) . . . . ?
O6 In O2 C2 -139.6(8) . . . . ?
O1 In O2 C2 47.3(9) . . . . ?
O5 In O2 C2 135.4(9) . . . . ?
O3 In O2 C2 104(2) . . . . ?
O2 C2 C3 C4 58.3(14) . . . . ?
C1 C2 C3 C4 -63.8(14) . . . . ?
O2 C2 C3 C6 -178.2(11) . . . . ?
C1 C2 C3 C6 59.6(15) . . . . ?
O2 C2 C3 C5 -59.3(14) . . . . ?
C1 C2 C3 C5 178.6(12) . . . . ?
C15 P2 O3 In 0.7(9) . . . . ?
C25 P2 O3 In -118.4(8) . . . . ?
C21 P2 O3 In 119.2(8) . . . . ?
O4 In O3 P2 -8.9(7) . . . . ?
O2 In O3 P2 -149(2) . . . . ?
O6 In O3 P2 93.6(7) . . . . ?
O1 In O3 P2 -92.7(7) . . . . ?
O5 In O3 P2 179.6(7) . . . . ?
O3 P2 C25 C27 -45.9(18) . . . . ?
C15 P2 C25 C27 -167.5(17) . . . . ?
C21 P2 C25 C27 73.5(18) . . . . ?
O3 P2 C25 C28 72.0(14) . . . . ?
C15 P2 C25 C28 -49.6(15) . . . . ?
C21 P2 C25 C28 -168.6(13) . . . . ?
O3 P2 C25 C26 -171.7(13) . . . . ?
C15 P2 C25 C26 66.6(15) . . . . ?
C21 P2 C25 C26 -52.3(16) . . . . ?
O3 P2 C21 C22 -171.1(14) . . . . ?
C15 P2 C21 C22 -49.6(17) . . . . ?
C25 P2 C21 C22 69.6(16) . . . . ?
O3 P2 C21 C23 -55.5(14) . . . . ?
C15 P2 C21 C23 66.1(14) . . . . ?
C25 P2 C21 C23 -174.7(13) . . . . ?
O3 P2 C21 C24 65.1(18) . . . . ?
C15 P2 C21 C24 -173.4(17) . . . . ?
C25 P2 C21 C24 -54.2(19) . . . . ?
O3 P2 C15 C16 -23.4(13) . . . . ?
C25 P2 C15 C16 95.5(12) . . . . ?
C21 P2 C15 C16 -142.3(11) . . . . ?
P2 C15 C16 O4 64.7(14) . . . . ?
P2 C15 C16 C17 -170.7(10) . . . . ?
C15 C16 O4 In -85.5(12) . . . . ?
C17 C16 O4 In 147.2(9) . . . . ?
O2 In O4 C16 -135.7(9) . . . . ?
O6 In O4 C16 -33.9(10) . . . . ?
O1 In O4 C16 139.9(9) . . . . ?
O5 In O4 C16 99.9(19) . . . . ?
O3 In O4 C16 49.4(9) . . . . ?
O4 C16 C17 C20 66.8(15) . . . . ?
C15 C16 C17 C20 -58.4(16) . . . . ?
O4 C16 C17 C19 -54.0(16) . . . . ?
C15 C16 C17 C19 -179.2(13) . . . . ?
O4 C16 C17 C18 -173.5(14) . . . . ?
C15 C16 C17 C18 61.3(18) . . . . ?
C29 P3 O5 In 1.8(10) . . . . ?
C39 P3 O5 In -118.5(8) . . . . ?
C35 P3 O5 In 119.7(8) . . . . ?
O4 In O5 P3 -141.5(15) . . . . ?
O2 In O5 P3 92.9(7) . . . . ?
O6 In O5 P3 -6.6(7) . . . . ?
O1 In O5 P3 178.8(7) . . . . ?
O3 In O5 P3 -91.2(7) . . . . ?
O5 P3 C39 C41 -43.5(16) . . . . ?
C29 P3 C39 C41 -166.7(14) . . . . ?
C35 P3 C39 C41 77.1(16) . . . . ?
O5 P3 C39 C42 -174.8(12) . . . . ?
C29 P3 C39 C42 62.1(15) . . . . ?
C35 P3 C39 C42 -54.1(15) . . . . ?
O5 P3 C39 C40 72.3(13) . . . . ?
C29 P3 C39 C40 -50.9(13) . . . . ?
C35 P3 C39 C40 -167.1(12) . . . . ?
O5 P3 C35 C38 -165.7(11) . . . . ?
C29 P3 C35 C38 -43.7(14) . . . . ?
C39 P3 C35 C38 73.8(14) . . . . ?
O5 P3 C35 C36 -47.5(14) . . . . ?
C29 P3 C35 C36 74.5(15) . . . . ?
C39 P3 C35 C36 -168.0(14) . . . . ?
O5 P3 C35 C37 68.5(17) . . . . ?
C29 P3 C35 C37 -169.4(16) . . . . ?
C39 P3 C35 C37 -51.9(17) . . . . ?
O5 P3 C29 C30 -27.8(13) . . . . ?
C39 P3 C29 C30 92.9(12) . . . . ?
C35 P3 C29 C30 -147.6(11) . . . . ?
P3 C29 C30 O6 68.7(13) . . . . ?
P3 C29 C30 C31 -167.5(9) . . . . ?
C31 C30 O6 In 150.9(8) . . . . ?
C29 C30 O6 In -84.9(10) . . . . ?
O4 In O6 C30 -139.6(8) . . . . ?
O2 In O6 C30 -36.2(8) . . . . ?
O1 In O6 C30 88(2) . . . . ?
O5 In O6 C30 48.3(8) . . . . ?
O3 In O6 C30 136.8(8) . . . . ?
O6 C30 C31 C32 -60.1(13) . . . . ?
C29 C30 C31 C32 178.3(12) . . . . ?
O6 C30 C31 C34 -177.5(11) . . . . ?
C29 C30 C31 C34 60.9(15) . . . . ?
O6 C30 C31 C33 59.2(14) . . . . ?
C29 C30 C31 C33 -62.4(16) . . . . ?
C4S O1S C2S C3S 179.7(19) . . . . ?
O1S C2S C3S O2S -67(2) . . . . ?
C2S C3S O2S C7S -180(2) . . . . ?
